data_4037497
loop_
_publ_author_name
'van Leeuwen, Thomas'
'Danowski, Wojciech'
'Otten, Edwin'
'Wezenberg, Sander J.'
'Feringa, Ben L.'

_publ_section_title
;
 Asymmetric Synthesis of Second-Generation Light-Driven Molecular Motors.
;
_journal_issue 10
_journal_name_full 'The Journal of organic chemistry'
_journal_page_first 5027
_journal_page_last 5033
_journal_paper_doi 10.1021/acs.joc.7b00852
_journal_volume 82
_journal_year 2017
_chemical_absolute_configuration ad
_chemical_formula_sum 'C28 H20 Br2'
_chemical_formula_weight 516.26
_space_group_crystal_system orthorhombic
_space_group_IT_number 19
_space_group_name_Hall 'P 2ac 2ab'
_space_group_name_H-M_alt 'P 21 21 21'
_atom_sites_solution_hydrogens geom
_audit_creation_method SHELXL-2014/7
_cell_angle_alpha 90
_cell_angle_beta 90
_cell_angle_gamma 90
_cell_formula_units_Z 4
_cell_length_a 7.2152(3)
_cell_length_b 14.0726(7)
_cell_length_c 20.7911(10)
_cell_measurement_reflns_used 9368
_cell_measurement_temperature 100(2)
_cell_measurement_theta_max 28.71
_cell_measurement_theta_min 2.99
_cell_volume 2111.06(17)
_computing_structure_refinement 'SHELXL-2014/7 (Sheldrick, 2014)'
_computing_structure_solution SHELXT
_diffrn_ambient_temperature 100(2)
_diffrn_measured_fraction_theta_full 0.998
_diffrn_measured_fraction_theta_max 0.996
_diffrn_measurement_device_type 'Bruker APEX-II CCD'
_diffrn_measurement_method '\f and \w scans'
_diffrn_radiation_type MoK\a
_diffrn_radiation_wavelength 0.71073
_diffrn_reflns_av_R_equivalents 0.0283
_diffrn_reflns_av_unetI/netI 0.0231
_diffrn_reflns_Laue_measured_fraction_full 0.998
_diffrn_reflns_Laue_measured_fraction_max 0.996
_diffrn_reflns_limit_h_max 9
_diffrn_reflns_limit_h_min -9
_diffrn_reflns_limit_k_max 18
_diffrn_reflns_limit_k_min -18
_diffrn_reflns_limit_l_max 27
_diffrn_reflns_limit_l_min -28
_diffrn_reflns_number 41974
_diffrn_reflns_point_group_measured_fraction_full 0.994
_diffrn_reflns_point_group_measured_fraction_max 0.991
_diffrn_reflns_theta_full 25.242
_diffrn_reflns_theta_max 28.735
_diffrn_reflns_theta_min 2.895
_exptl_absorpt_coefficient_mu 3.853
_exptl_absorpt_correction_T_max 0.7458
_exptl_absorpt_correction_T_min 0.6132
_exptl_absorpt_correction_type multi-scan
_exptl_absorpt_process_details SADABS
_exptl_crystal_colour yellow
_exptl_crystal_density_diffrn 1.624
_exptl_crystal_description block
_exptl_crystal_F_000 1032
_exptl_crystal_size_max 0.250
_exptl_crystal_size_mid 0.250
_exptl_crystal_size_min 0.250
_refine_diff_density_max 0.247
_refine_diff_density_min -0.434
_refine_diff_density_rms 0.070
_refine_ls_abs_structure_details
;
 Flack x determined using 2182 quotients [(I+)-(I-)]/[(I+)+(I-)]
 (Parsons, Flack and Wagner, Acta Cryst. B69 (2013) 249-259).
;
_refine_ls_abs_structure_Flack 0.008(2)
_refine_ls_extinction_method none
_refine_ls_goodness_of_fit_ref 1.084
_refine_ls_hydrogen_treatment constr
_refine_ls_matrix_type full
_refine_ls_number_parameters 273
_refine_ls_number_reflns 5424
_refine_ls_number_restraints 0
_refine_ls_restrained_S_all 1.084
_refine_ls_R_factor_all 0.0170
_refine_ls_R_factor_gt 0.0157
_refine_ls_shift/su_max 0.002
_refine_ls_shift/su_mean 0.000
_refine_ls_structure_factor_coef Fsqd
_refine_ls_weighting_details 'w=1/[\s^2^(Fo^2^)+(0.0182P)^2^+0.2190P] where P=(Fo^2^+2Fc^2^)/3'
_refine_ls_weighting_scheme calc
_refine_ls_wR_factor_gt 0.0392
_refine_ls_wR_factor_ref 0.0395
_reflns_Friedel_coverage 0.751
_reflns_Friedel_fraction_full 0.989
_reflns_Friedel_fraction_max 0.985
_reflns_number_gt 5215
_reflns_number_total 5424
_reflns_threshold_expression 'I > 2\s(I)'
_cod_data_source_file jo7b00852_si_001.cif
_cod_data_source_block mo_molan448_0m_a
_cod_database_code 4037497
_shelx_shelxl_version_number 2014/7
_shelx_space_group_comment
;
The symmetry employed for this shelxl refinement is uniquely defined
by the following loop, which should always be used as a source of
symmetry information in preference to the above space-group names.
They are only intended as comments.
;
_shelx_estimated_absorpt_t_min 0.446
_shelx_estimated_absorpt_t_max 0.446

loop_
_space_group_symop_operation_xyz
'x, y, z'
'-x+1/2, -y, z+1/2'
'-x, y+1/2, -z+1/2'
'x+1/2, -y+1/2, -z'

loop_
_atom_site_label
_atom_site_type_symbol
_atom_site_fract_x
_atom_site_fract_y
_atom_site_fract_z
_atom_site_U_iso_or_equiv
_atom_site_adp_type
_atom_site_occupancy
_atom_site_site_symmetry_order
_atom_site_calc_flag
_atom_site_refinement_flags_posn
_atom_site_refinement_flags_adp
Br1 Br 0.63864(3) 0.17954(2) 0.56919(2) 0.01747(5) Uani 1 1 d . .
Br2 Br 0.58855(3) 0.92423(2) 0.50257(2) 0.01286(5) Uani 1 1 d . .
C1 C 0.5113(3) 0.57395(14) 0.65934(9) 0.0084(3) Uani 1 1 d . .
C2 C 0.5429(3) 0.56187(14) 0.59536(9) 0.0089(4) Uani 1 1 d . .
C3 C 0.5593(3) 0.47095(14) 0.55955(10) 0.0095(4) Uani 1 1 d . .
C4 C 0.5690(3) 0.37765(14) 0.58193(10) 0.0113(4) Uani 1 1 d . .
H4 H 0.5463 0.3634 0.6249 0.014 Uiso 1 1 calc R U
C5 C 0.6133(3) 0.30673(14) 0.53824(10) 0.0125(4) Uani 1 1 d . .
C6 C 0.6474(3) 0.32458(16) 0.47374(10) 0.0156(4) Uani 1 1 d . .
H6 H 0.6754 0.2750 0.4458 0.019 Uiso 1 1 calc R U
C7 C 0.6390(3) 0.41812(15) 0.45134(10) 0.0141(4) Uani 1 1 d . .
H7 H 0.6609 0.4316 0.4082 0.017 Uiso 1 1 calc R U
C8 C 0.5975(3) 0.49088(14) 0.49431(10) 0.0106(4) Uani 1 1 d . .
C9 C 0.5990(3) 0.59423(14) 0.48578(9) 0.0103(4) Uani 1 1 d . .
C10 C 0.6162(3) 0.64915(15) 0.43064(10) 0.0127(4) Uani 1 1 d . .
H10 H 0.6308 0.6203 0.3907 0.015 Uiso 1 1 calc R U
C11 C 0.6112(3) 0.74804(14) 0.43554(10) 0.0129(4) Uani 1 1 d . .
H11 H 0.6207 0.7858 0.3990 0.016 Uiso 1 1 calc R U
C12 C 0.5918(3) 0.78908(13) 0.49587(10) 0.0103(3) Uani 1 1 d . .
C13 C 0.5730(3) 0.73616(14) 0.55187(9) 0.0100(4) Uani 1 1 d . .
H13 H 0.5581 0.7657 0.5915 0.012 Uiso 1 1 calc R U
C14 C 0.5772(3) 0.63717(14) 0.54687(9) 0.0092(4) Uani 1 1 d . .
C15 C 0.5746(3) 0.65865(13) 0.69983(9) 0.0091(4) Uani 1 1 d . .
H15 H 0.6761 0.6928 0.6787 0.011 Uiso 1 1 calc R U
C16 C 0.6441(3) 0.60699(13) 0.76170(9) 0.0105(4) Uani 1 1 d . .
H16 H 0.6347 0.6490 0.7991 0.013 Uiso 1 1 calc R U
C17 C 0.5048(3) 0.52695(14) 0.76646(10) 0.0103(4) Uani 1 1 d . .
C18 C 0.4405(3) 0.47999(14) 0.82206(9) 0.0125(4) Uani 1 1 d . .
H18 H 0.4938 0.4924 0.8619 0.015 Uiso 1 1 calc R U
C19 C 0.2980(3) 0.41567(14) 0.81660(9) 0.0124(4) Uani 1 1 d . .
H19 H 0.2556 0.3845 0.8532 0.015 Uiso 1 1 calc R U
C20 C 0.2139(3) 0.39579(14) 0.75614(10) 0.0106(4) Uani 1 1 d . .
C21 C 0.0619(3) 0.33240(14) 0.75061(10) 0.0135(4) Uani 1 1 d . .
H21 H 0.0205 0.3001 0.7869 0.016 Uiso 1 1 calc R U
C22 C -0.0253(3) 0.31773(16) 0.69293(10) 0.0151(4) Uani 1 1 d . .
H22 H -0.1229 0.2748 0.6900 0.018 Uiso 1 1 calc R U
C23 C 0.0339(3) 0.36825(15) 0.63794(10) 0.0127(4) Uani 1 1 d . .
H23 H -0.0291 0.3606 0.5993 0.015 Uiso 1 1 calc R U
C24 C 0.1827(3) 0.42829(15) 0.64090(9) 0.0108(4) Uani 1 1 d . .
H24 H 0.2209 0.4602 0.6040 0.013 Uiso 1 1 calc R U
C25 C 0.2796(3) 0.44260(13) 0.69955(9) 0.0092(4) Uani 1 1 d . .
C26 C 0.4319(3) 0.50681(13) 0.70627(9) 0.0092(4) Uani 1 1 d . .
C27 C 0.4148(3) 0.72652(14) 0.71670(10) 0.0123(4) Uani 1 1 d . .
H27A H 0.3704 0.7565 0.6782 0.018 Uiso 1 1 calc R U
H27B H 0.4584 0.7741 0.7461 0.018 Uiso 1 1 calc R U
H27C H 0.3159 0.6913 0.7363 0.018 Uiso 1 1 calc R U
C28 C 0.8427(3) 0.56919(15) 0.75440(10) 0.0150(4) Uani 1 1 d . .
H28A H 0.8501 0.5296 0.7169 0.023 Uiso 1 1 calc R U
H28B H 0.8752 0.5327 0.7918 0.023 Uiso 1 1 calc R U
H28C H 0.9268 0.6216 0.7500 0.023 Uiso 1 1 calc R U

loop_
_atom_site_aniso_label
_atom_site_aniso_U_11
_atom_site_aniso_U_22
_atom_site_aniso_U_33
_atom_site_aniso_U_23
_atom_site_aniso_U_13
_atom_site_aniso_U_12
Br1 0.01737(10) 0.00862(8) 0.02643(11) -0.00166(9) 0.00001(9) 0.00047(8)
Br2 0.01650(9) 0.01016(8) 0.01193(9) 0.00359(8) 0.00312(8) -0.00014(7)
C1 0.0090(8) 0.0077(8) 0.0086(9) 0.0005(7) -0.0010(6) 0.0002(8)
C2 0.0078(8) 0.0091(9) 0.0098(9) -0.0001(7) 0.0005(6) -0.0002(7)
C3 0.0067(8) 0.0122(9) 0.0098(9) -0.0023(7) 0.0002(7) -0.0009(7)
C4 0.0091(9) 0.0126(9) 0.0122(9) -0.0012(7) 0.0001(7) -0.0007(7)
C5 0.0094(9) 0.0088(9) 0.0192(10) -0.0014(7) -0.0007(7) -0.0003(7)
C6 0.0148(9) 0.0153(9) 0.0168(10) -0.0072(8) 0.0017(8) -0.0015(9)
C7 0.0152(9) 0.0167(10) 0.0104(9) -0.0040(8) 0.0027(7) -0.0033(9)
C8 0.0086(8) 0.0135(8) 0.0098(9) -0.0004(7) -0.0001(8) -0.0016(7)
C9 0.0075(9) 0.0131(9) 0.0103(9) -0.0013(7) 0.0014(7) -0.0014(7)
C10 0.0133(10) 0.0173(9) 0.0074(8) -0.0010(8) 0.0007(8) -0.0014(8)
C11 0.0133(10) 0.0164(9) 0.0091(9) 0.0040(7) 0.0032(8) -0.0009(8)
C12 0.0094(8) 0.0103(8) 0.0112(8) 0.0019(8) 0.0011(8) 0.0001(6)
C13 0.0102(8) 0.0120(9) 0.0078(9) -0.0001(7) 0.0014(7) 0.0001(8)
C14 0.0076(8) 0.0124(9) 0.0076(8) 0.0004(7) -0.0008(7) -0.0001(7)
C15 0.0116(8) 0.0086(8) 0.0072(8) -0.0004(7) -0.0002(7) -0.0009(7)
C16 0.0138(9) 0.0097(8) 0.0081(9) -0.0006(7) -0.0016(7) -0.0003(8)
C17 0.0135(9) 0.0082(9) 0.0091(9) -0.0001(7) 0.0007(7) 0.0021(7)
C18 0.0187(10) 0.0119(9) 0.0070(9) 0.0018(7) -0.0005(7) 0.0026(8)
C19 0.0175(9) 0.0108(9) 0.0089(9) 0.0028(7) 0.0037(7) 0.0027(8)
C20 0.0115(9) 0.0094(9) 0.0108(9) 0.0015(7) 0.0025(7) 0.0021(7)
C21 0.0154(10) 0.0105(9) 0.0146(9) 0.0030(8) 0.0065(8) 0.0006(8)
C22 0.0127(9) 0.0134(9) 0.0191(10) 0.0000(9) 0.0028(7) -0.0025(8)
C23 0.0118(9) 0.0147(10) 0.0116(10) -0.0009(8) 0.0002(7) 0.0004(8)
C24 0.0103(9) 0.0109(8) 0.0111(9) 0.0012(8) 0.0017(6) 0.0012(8)
C25 0.0096(8) 0.0083(9) 0.0097(9) 0.0001(7) 0.0022(7) 0.0026(7)
C26 0.0111(9) 0.0084(8) 0.0082(9) 0.0005(7) 0.0016(7) 0.0016(7)
C27 0.0143(9) 0.0107(9) 0.0119(9) 0.0000(7) 0.0016(8) 0.0011(8)
C28 0.0144(9) 0.0145(9) 0.0162(10) 0.0000(8) -0.0023(7) 0.0018(9)

loop_
_atom_type_symbol
_atom_type_description
_atom_type_scat_dispersion_real
_atom_type_scat_dispersion_imag
_atom_type_scat_source
C C 0.0033 0.0016 'International Tables Vol C Tables 4.2.6.8 and 6.1.1.4'
H H 0.0000 0.0000 'International Tables Vol C Tables 4.2.6.8 and 6.1.1.4'
Br Br -0.2901 2.4595 'International Tables Vol C Tables 4.2.6.8 and 6.1.1.4'

loop_
_geom_angle_atom_site_label_1
_geom_angle_atom_site_label_2
_geom_angle_atom_site_label_3
_geom_angle
C2 C1 C26 129.22(18)
C2 C1 C15 125.86(18)
C26 C1 C15 104.56(15)
C1 C2 C14 127.10(18)
C1 C2 C3 127.68(18)
C14 C2 C3 105.16(16)
C4 C3 C8 119.84(18)
C4 C3 C2 130.38(18)
C8 C3 C2 109.03(17)
C5 C4 C3 118.07(18)
C5 C4 H4 121.0
C3 C4 H4 121.0
C6 C5 C4 122.96(19)
C6 C5 Br1 118.58(16)
C4 C5 Br1 118.40(15)
C5 C6 C7 119.03(19)
C5 C6 H6 120.5
C7 C6 H6 120.5
C8 C7 C6 119.24(18)
C8 C7 H7 120.4
C6 C7 H7 120.4
C7 C8 C3 120.83(18)
C7 C8 C9 130.62(18)
C3 C8 C9 108.35(17)
C10 C9 C14 120.89(18)
C10 C9 C8 130.79(18)
C14 C9 C8 108.32(17)
C9 C10 C11 119.50(19)
C9 C10 H10 120.3
C11 C10 H10 120.3
C12 C11 C10 118.91(19)
C12 C11 H11 120.5
C10 C11 H11 120.5
C11 C12 C13 122.98(18)
C11 C12 Br2 118.82(15)
C13 C12 Br2 118.19(15)
C12 C13 C14 118.05(18)
C12 C13 H13 121.0
C14 C13 H13 121.0
C13 C14 C9 119.66(18)
C13 C14 C2 131.16(18)
C9 C14 C2 108.87(17)
C1 C15 C27 112.71(17)
C1 C15 C16 100.76(14)
C27 C15 C16 110.01(15)
C1 C15 H15 111.0
C27 C15 H15 111.0
C16 C15 H15 111.0
C17 C16 C28 111.61(16)
C17 C16 C15 100.81(16)
C28 C16 C15 112.31(16)
C17 C16 H16 110.6
C28 C16 H16 110.6
C15 C16 H16 110.6
C26 C17 C18 121.29(19)
C26 C17 C16 110.18(17)
C18 C17 C16 128.41(18)
C19 C18 C17 119.14(19)
C19 C18 H18 120.4
C17 C18 H18 120.4
C18 C19 C20 121.41(18)
C18 C19 H19 119.3
C20 C19 H19 119.3
C21 C20 C19 121.65(18)
C21 C20 C25 118.65(18)
C19 C20 C25 119.67(18)
C22 C21 C20 121.38(19)
C22 C21 H21 119.3
C20 C21 H21 119.3
C21 C22 C23 119.60(19)
C21 C22 H22 120.2
C23 C22 H22 120.2
C24 C23 C22 120.79(19)
C24 C23 H23 119.6
C22 C23 H23 119.6
C23 C24 C25 120.85(18)
C23 C24 H24 119.6
C25 C24 H24 119.6
C24 C25 C20 118.58(18)
C24 C25 C26 123.50(18)
C20 C25 C26 117.76(18)
C17 C26 C25 120.59(18)
C17 C26 C1 108.60(17)
C25 C26 C1 129.74(18)
C15 C27 H27A 109.5
C15 C27 H27B 109.5
H27A C27 H27B 109.5
C15 C27 H27C 109.5
H27A C27 H27C 109.5
H27B C27 H27C 109.5
C16 C28 H28A 109.5
C16 C28 H28B 109.5
H28A C28 H28B 109.5
C16 C28 H28C 109.5
H28A C28 H28C 109.5
H28B C28 H28C 109.5

loop_
_geom_bond_atom_site_label_1
_geom_bond_atom_site_label_2
_geom_bond_distance
Br1 C5 1.911(2)
Br2 C12 1.9072(18)
C1 C2 1.360(3)
C1 C26 1.474(3)
C1 C15 1.529(3)
C2 C14 1.483(3)
C2 C3 1.485(3)
C3 C4 1.395(3)
C3 C8 1.412(3)
C4 C5 1.387(3)
C4 H4 0.9300
C5 C6 1.386(3)
C6 C7 1.398(3)
C6 H6 0.9300
C7 C8 1.392(3)
C7 H7 0.9300
C8 C9 1.465(3)
C9 C10 1.388(3)
C9 C14 1.415(3)
C10 C11 1.396(3)
C10 H10 0.9300
C11 C12 1.388(3)
C11 H11 0.9300
C12 C13 1.389(3)
C13 C14 1.397(3)
C13 H13 0.9300
C15 C27 1.538(3)
C15 C16 1.560(3)
C15 H15 0.9800
C16 C17 1.513(3)
C16 C28 1.536(3)
C16 H16 0.9800
C17 C26 1.387(3)
C17 C18 1.410(3)
C18 C19 1.374(3)
C18 H18 0.9300
C19 C20 1.424(3)
C19 H19 0.9300
C20 C21 1.419(3)
C20 C25 1.429(3)
C21 C22 1.370(3)
C21 H21 0.9300
C22 C23 1.413(3)
C22 H22 0.9300
C23 C24 1.368(3)
C23 H23 0.9300
C24 C25 1.420(3)
C24 H24 0.9300
C25 C26 1.430(3)
C27 H27A 0.9600
C27 H27B 0.9600
C27 H27C 0.9600
C28 H28A 0.9600
C28 H28B 0.9600
C28 H28C 0.9600
